data_1561848
loop_
_publ_author_name
'Iyer, Abishek K.'
'Rudyk, Brent W.'
'Lin, Xinsong'
'Singh, Harpreet'
'Sharma, Arzoo Z.'
'Wiebe, Christopher R.'
'Mar, Arthur'

_publ_section_title
;
 Noncentrosymmetric rare-earth copper gallium chalcogenides RE3CuGaCh7
 (RE=La--Nd; Ch=S, Se): An unexpected combination
;
_journal_name_full 'Journal of Solid State Chemistry'
_journal_page_first 150
_journal_page_last 159
_journal_paper_doi 10.1016/j.jssc.2015.05.016
_journal_volume 229
_journal_year 2015
_chemical_formula_structural 'Nd3 Cu Ga Se7'
_chemical_formula_sum 'Cu Ga Nd3 Se7'
_chemical_formula_weight 1118.70
_chemical_name_common 'neodymium copper gallium selenide (3/1/1/7)'
_chemical_name_systematic 'neodymium copper gallium selenide (3/1/1/7)'
_space_group_crystal_system hexagonal
_space_group_IT_number 173
_space_group_name_Hall 'P 6c'
_space_group_name_H-M_alt 'P 63'
_atom_sites_solution_hydrogens .
_atom_sites_solution_primary direct
_atom_sites_solution_secondary difmap
_audit_creation_method SHELXL-2013
_cell_angle_alpha 90
_cell_angle_beta 90
_cell_angle_gamma 120
_cell_formula_units_Z 2
_cell_length_a 10.3426(9)
_cell_length_b 10.3426(9)
_cell_length_c 6.3869(6)
_cell_measurement_reflns_used 3873
_cell_measurement_temperature 296(2)
_cell_measurement_theta_max 26.22
_cell_measurement_theta_min 3.92
_cell_volume 591.67(9)
_computing_cell_refinement 'Bruker SAINT 8.34A (Bruker, 2013)'
_computing_data_collection 'Bruker APEX 2 (Bruker, 2008)'
_computing_data_reduction 'Bruker SAINT 8.34A'
_computing_molecular_graphics 'ATOMS 5.1 (Dowty, 1999)'
_computing_publication_material 'Bruker SHELXTL'
_computing_structure_refinement 'Bruker SHELXTL'
_computing_structure_solution 'Bruker SHELXTL'
_diffrn_ambient_temperature 296(2)
_diffrn_measured_fraction_theta_full 1.000
_diffrn_measured_fraction_theta_max 1.000
_diffrn_measurement_device_type 'Bruker PLATFORM/SMART APEX II CCD'
_diffrn_measurement_method '\w and \f scans'
_diffrn_radiation_type MoK\a
_diffrn_radiation_wavelength 0.71073
_diffrn_reflns_av_R_equivalents 0.0603
_diffrn_reflns_av_unetI/netI 0.0369
_diffrn_reflns_Laue_measured_fraction_full 1.000
_diffrn_reflns_Laue_measured_fraction_max 1.000
_diffrn_reflns_limit_h_max 15
_diffrn_reflns_limit_h_min -15
_diffrn_reflns_limit_k_max 15
_diffrn_reflns_limit_k_min -15
_diffrn_reflns_limit_l_max 9
_diffrn_reflns_limit_l_min -9
_diffrn_reflns_number 8671
_diffrn_reflns_point_group_measured_fraction_full 1.000
_diffrn_reflns_point_group_measured_fraction_max 1.000
_diffrn_reflns_theta_full 25.242
_diffrn_reflns_theta_max 33.091
_diffrn_reflns_theta_min 2.274
_diffrn_source 'fine-focus sealed tube'
_exptl_absorpt_coefficient_mu 38.417
_exptl_absorpt_correction_T_max 0.3755
_exptl_absorpt_correction_T_min 0.2027
_exptl_absorpt_correction_type numerical
_exptl_absorpt_process_details 'Bruker SHELXTL (Sheldrick, 2013)'
_exptl_crystal_colour grey
_exptl_crystal_density_diffrn 6.279
_exptl_crystal_density_method 'not measured'
_exptl_crystal_description irregular
_exptl_crystal_F_000 956
_exptl_crystal_size_max 0.054
_exptl_crystal_size_mid 0.046
_exptl_crystal_size_min 0.043
_refine_diff_density_max 1.470
_refine_diff_density_min -1.359
_refine_diff_density_rms 0.266
_refine_ls_abs_structure_details
;
 Flack x determined using 583 quotients [(I+)-(I-)]/[(I+)+(I-)]
 (Parsons and Flack (2004), Acta Cryst. A60, s61).
;
_refine_ls_abs_structure_Flack 0.00(3)
_refine_ls_extinction_coef 0.0019(4)
_refine_ls_extinction_expression Fc^*^=kFc[1+0.001xFc^2^\l^3^/sin(2\q)]^-1/4^
_refine_ls_extinction_method SHELXL
_refine_ls_goodness_of_fit_ref 1.126
_refine_ls_hydrogen_treatment undef
_refine_ls_matrix_type full
_refine_ls_number_parameters 41
_refine_ls_number_reflns 1507
_refine_ls_number_restraints 1
_refine_ls_restrained_S_all 1.126
_refine_ls_R_factor_all 0.0358
_refine_ls_R_factor_gt 0.0300
_refine_ls_shift/su_max 0.000
_refine_ls_shift/su_mean 0.000
_refine_ls_structure_factor_coef Fsqd
_refine_ls_weighting_details 'w=1/[\s^2^(Fo^2^)+(0.0281P)^2^] where P=(Fo^2^+2Fc^2^)/3'
_refine_ls_weighting_scheme calc
_refine_ls_wR_factor_gt 0.0612
_refine_ls_wR_factor_ref 0.0631
_reflns_Friedel_coverage 0.860
_reflns_Friedel_fraction_full 1.000
_reflns_Friedel_fraction_max 1.000
_reflns_number_gt 1371
_reflns_number_total 1507
_reflns_threshold_expression 'I > 2\s(I)'
_cod_data_source_file JSSC-2015-229-150.cif
_cod_data_source_block Nd3CuGaSe7
_cod_original_cell_volume 591.67(12)
_cod_database_code 1561848
_shelx_space_group_comment
;
The symmetry employed for this shelxl refinement is uniquely defined
by the following loop, which should always be used as a source of
symmetry information in preference to the above space-group names.
They are only intended as comments.
;
_shelx_estimated_absorpt_t_min 0.231
_shelx_estimated_absorpt_t_max 0.289
_shelxl_version_number 2013-4

loop_
_space_group_symop_operation_xyz
'x, y, z'
'-y, x-y, z'
'-x+y, -x, z'
'-x, -y, z+1/2'
'y, -x+y, z+1/2'
'x-y, x, z+1/2'

loop_
_atom_site_label
_atom_site_type_symbol
_atom_site_fract_x
_atom_site_fract_y
_atom_site_fract_z
_atom_site_U_iso_or_equiv
_atom_site_adp_type
_atom_site_occupancy
_atom_site_site_symmetry_order
_atom_site_calc_flag
_atom_site_refinement_flags_posn
_atom_site_refinement_flags_adp
_atom_site_refinement_flags_occupancy
_atom_site_disorder_assembly
_atom_site_disorder_group
Nd Nd 0.15329(7) 0.37433(7) 0.41682(14) 0.02184(16) Uani 1 1 d . . . . .
Cu1A Cu 0.0000 0.0000 0.0000(14) 0.0304(18) Uani 0.659(13) 3 d S T P . .
Cu1B Cu 0.0000 0.0000 0.107(3) 0.0304(18) Uani 0.341(13) 3 d S T P . .
Ga Ga 0.3333 0.6667 0.8334(4) 0.0161(4) Uani 1 3 d S T P . .
Se1 Se 0.25668(13) 0.14838(14) 0.46934(19) 0.0195(3) Uani 1 1 d . . . . .
Se2 Se 0.52193(13) 0.08856(13) 0.1834(2) 0.0171(2) Uani 1 1 d . . . . .
Se3 Se 0.3333 0.6667 0.2048(3) 0.0154(4) Uani 1 3 d S T P . .

loop_
_atom_site_aniso_label
_atom_site_aniso_U_11
_atom_site_aniso_U_22
_atom_site_aniso_U_33
_atom_site_aniso_U_23
_atom_site_aniso_U_13
_atom_site_aniso_U_12
Nd 0.0184(3) 0.0140(3) 0.0333(3) -0.0027(3) -0.0029(3) 0.0082(2)
Cu1A 0.0134(8) 0.0134(8) 0.064(5) 0.000 0.000 0.0067(4)
Cu1B 0.0134(8) 0.0134(8) 0.064(5) 0.000 0.000 0.0067(4)
Ga 0.0172(6) 0.0172(6) 0.0141(9) 0.000 0.000 0.0086(3)
Se1 0.0169(5) 0.0149(5) 0.0287(7) -0.0055(4) -0.0045(4) 0.0094(4)
Se2 0.0155(5) 0.0147(5) 0.0169(5) -0.0001(5) 0.0008(5) 0.0045(4)
Se3 0.0164(6) 0.0164(6) 0.0134(8) 0.000 0.000 0.0082(3)

loop_
_atom_type_symbol
_atom_type_description
_atom_type_scat_dispersion_real
_atom_type_scat_dispersion_imag
_atom_type_scat_source
Cu Cu 0.3201 1.2651 'International Tables Vol C Tables 4.2.6.8 and 6.1.1.4'
Ga Ga 0.2307 1.6083 'International Tables Vol C Tables 4.2.6.8 and 6.1.1.4'
Se Se -0.0929 2.2259 'International Tables Vol C Tables 4.2.6.8 and 6.1.1.4'
Nd Nd -0.1943 3.0179 'International Tables Vol C Tables 4.2.6.8 and 6.1.1.4'

loop_
_geom_angle_atom_site_label_1
_geom_angle_atom_site_label_2
_geom_angle_atom_site_label_3
_geom_angle
_geom_angle_site_symmetry_1
_geom_angle_site_symmetry_3
Se2 Nd Se3 79.28(4) 5_565 .
Se2 Nd Se1 94.14(4) 5_565 2
Se3 Nd Se1 145.89(4) . 2
Se2 Nd Se2 79.49(5) 5_565 6
Se3 Nd Se2 77.79(4) . 6
Se1 Nd Se2 134.35(4) 2 6
Se2 Nd Se1 138.09(5) 5_565 .
Se3 Nd Se1 123.46(3) . .
Se1 Nd Se1 83.44(5) 2 .
Se2 Nd Se1 73.14(3) 6 .
Se2 Nd Se1 140.55(4) 5_565 6_554
Se3 Nd Se1 82.63(5) . 6_554
Se1 Nd Se1 81.74(4) 2 6_554
Se2 Nd Se1 130.07(4) 6 6_554
Se1 Nd Se1 80.71(4) . 6_554
Se2 Nd Se2 71.25(2) 5_565 2
Se3 Nd Se2 75.34(3) . 2
Se1 Nd Se2 70.89(3) 2 2
Se2 Nd Se2 143.23(4) 6 2
Se1 Nd Se2 143.39(4) . 2
Se1 Nd Se2 70.36(4) 6_554 2
Se2 Nd Cu1A 122.95(13) 5_565 4
Se3 Nd Cu1A 157.74(14) . 4
Se1 Nd Cu1A 41.84(2) 2 4
Se2 Nd Cu1A 105.59(10) 6 4
Se1 Nd Cu1A 41.60(3) . 4
Se1 Nd Cu1A 78.56(15) 6_554 4
Se2 Nd Cu1A 108.83(7) 2 4
Se2 Nd Cu1B 114.0(2) 5_565 4
Se3 Nd Cu1B 165.59(14) . 4
Se1 Nd Cu1B 43.03(6) 2 4
Se2 Nd Cu1B 98.53(17) 6 4
Se1 Nd Cu1B 42.85(6) . 4
Se1 Nd Cu1B 89.5(3) 6_554 4
Se2 Nd Cu1B 113.32(10) 2 4
Cu1A Nd Cu1B 10.91(19) 4 4
Cu1B Cu1A Se1 94.8(2) . 5_554
Cu1B Cu1A Se1 94.8(2) . 4_554
Se1 Cu1A Se1 119.29(7) 5_554 4_554
Cu1B Cu1A Se1 94.8(2) . 6_554
Se1 Cu1A Se1 119.29(7) 5_554 6_554
Se1 Cu1A Se1 119.29(7) 4_554 6_554
Cu1B Cu1A Cu1B 180.0 . 4_554
Se1 Cu1A Cu1B 85.2(2) 5_554 4_554
Se1 Cu1A Cu1B 85.2(2) 4_554 4_554
Se1 Cu1A Cu1B 85.2(2) 6_554 4_554
Cu1B Cu1A Nd 98.96(15) . 6_554
Se1 Cu1A Nd 166.2(4) 5_554 6_554
Se1 Cu1A Nd 58.84(4) 4_554 6_554
Se1 Cu1A Nd 60.45(4) 6_554 6_554
Cu1B Cu1A Nd 81.04(15) 4_554 6_554
Cu1B Cu1A Nd 98.96(15) . 5_554
Se1 Cu1A Nd 60.45(4) 5_554 5_554
Se1 Cu1A Nd 166.2(4) 4_554 5_554
Se1 Cu1A Nd 58.85(4) 6_554 5_554
Cu1B Cu1A Nd 81.04(15) 4_554 5_554
Nd Cu1A Nd 117.62(8) 6_554 5_554
Cu1B Cu1A Nd 98.96(15) . 4_554
Se1 Cu1A Nd 58.84(4) 5_554 4_554
Se1 Cu1A Nd 60.46(4) 4_554 4_554
Se1 Cu1A Nd 166.2(4) 6_554 4_554
Cu1B Cu1A Nd 81.04(15) 4_554 4_554
Nd Cu1A Nd 117.62(8) 6_554 4_554
Nd Cu1A Nd 117.62(8) 5_554 4_554
Cu1A Cu1B Se1 69.1(4) . 5_554
Cu1A Cu1B Se1 69.1(4) . 4_554
Se1 Cu1B Se1 108.0(4) 5_554 4_554
Cu1A Cu1B Se1 69.1(4) . 6_554
Se1 Cu1B Se1 108.0(4) 5_554 6_554
Se1 Cu1B Se1 108.0(4) 4_554 6_554
Cu1A Cu1B Cu1A 180.0 . 4
Se1 Cu1B Cu1A 110.9(4) 5_554 4
Se1 Cu1B Cu1A 110.9(4) 4_554 4
Se1 Cu1B Cu1A 110.9(4) 6_554 4
Cu1A Cu1B Nd 70.1(3) . 6_554
Se1 Cu1B Nd 139.2(6) 5_554 6_554
Se1 Cu1B Nd 55.15(12) 4_554 6_554
Se1 Cu1B Nd 56.65(13) 6_554 6_554
Cu1A Cu1B Nd 109.9(3) 4 6_554
Cu1A Cu1B Nd 70.1(3) . 5_554
Se1 Cu1B Nd 56.65(13) 5_554 5_554
Se1 Cu1B Nd 139.2(6) 4_554 5_554
Se1 Cu1B Nd 55.16(12) 6_554 5_554
Cu1A Cu1B Nd 109.9(3) 4 5_554
Nd Cu1B Nd 109.1(3) 6_554 5_554
Cu1A Cu1B Nd 70.1(3) . 4_554
Se1 Cu1B Nd 55.16(12) 5_554 4_554
Se1 Cu1B Nd 56.65(13) 4_554 4_554
Se1 Cu1B Nd 139.2(6) 6_554 4_554
Cu1A Cu1B Nd 109.9(3) 4 4_554
Nd Cu1B Nd 109.1(3) 6_554 4_554
Nd Cu1B Nd 109.1(3) 5_554 4_554
Se3 Ga Se2 113.50(6) 1_556 5_565
Se3 Ga Se2 113.50(6) 1_556 4_665
Se2 Ga Se2 105.16(7) 5_565 4_665
Se3 Ga Se2 113.49(6) 1_556 6
Se2 Ga Se2 105.16(7) 5_565 6
Se2 Ga Se2 105.16(7) 4_665 6
Cu1A Se1 Cu1B 16.1(3) 4 4
Cu1A Se1 Nd 79.31(5) 4 3
Cu1B Se1 Nd 81.81(8) 4 3
Cu1A Se1 Nd 77.95(5) 4 .
Cu1B Se1 Nd 80.50(8) 4 .
Nd Se1 Nd 152.76(5) 3 .
Cu1A Se1 Nd 105.5(2) 4 5
Cu1B Se1 Nd 89.5(4) 4 5
Nd Se1 Nd 100.91(4) 3 5
Nd Se1 Nd 99.47(4) . 5
Ga Se2 Nd 88.57(5) 4_664 6_654
Ga Se2 Nd 86.39(5) 4_664 5_554
Nd Se2 Nd 100.04(5) 6_654 5_554
Ga Se2 Nd 118.96(6) 4_664 3
Nd Se2 Nd 149.06(4) 6_654 3
Nd Se2 Nd 95.83(4) 5_554 3
Ga Se3 Nd 117.14(4) 1_554 2_665
Ga Se3 Nd 117.14(4) 1_554 .
Nd Se3 Nd 100.83(5) 2_665 .
Ga Se3 Nd 117.14(4) 1_554 3_565
Nd Se3 Nd 100.83(5) 2_665 3_565
Nd Se3 Nd 100.83(5) . 3_565

loop_
_geom_bond_atom_site_label_1
_geom_bond_atom_site_label_2
_geom_bond_distance
_geom_bond_site_symmetry_2
Nd Se2 2.9383(14) 5_565
Nd Se3 2.9686(12) .
Nd Se1 2.9720(13) 2
Nd Se2 3.0328(14) 6
Nd Se1 3.0358(14) .
Nd Se1 3.0494(15) 6_554
Nd Se2 3.2219(14) 2
Nd Cu1A 3.4127(16) 4
Nd Cu1B 3.584(6) 4
Cu1A Cu1B 0.687(12) .
Cu1A Se1 2.3166(14) 5_554
Cu1A Se1 2.3167(14) 4_554
Cu1A Se1 2.3167(14) 6_554
Cu1A Cu1B 2.507(12) 4_554
Cu1A Nd 3.4126(16) 6_554
Cu1A Nd 3.4127(16) 5_554
Cu1A Nd 3.4127(16) 4_554
Cu1B Se1 2.471(6) 5_554
Cu1B Se1 2.471(6) 4_554
Cu1B Se1 2.471(6) 6_554
Cu1B Cu1A 2.507(12) 4
Cu1B Nd 3.584(6) 6_554
Cu1B Nd 3.584(6) 5_554
Cu1B Nd 3.584(6) 4_554
Ga Se3 2.372(3) 1_556
Ga Se2 2.4038(15) 5_565
Ga Se2 2.4038(15) 4_665
Ga Se2 2.4038(15) 6
Se1 Cu1A 2.3167(15) 4
Se1 Cu1B 2.471(6) 4
Se1 Nd 2.9719(13) 3
Se1 Nd 3.0494(15) 5
Se2 Ga 2.4039(15) 4_664
Se2 Nd 2.9383(14) 6_654
Se2 Nd 3.0328(14) 5_554
Se2 Nd 3.2218(14) 3
Se3 Ga 2.372(3) 1_554
Se3 Nd 2.9686(12) 2_665
Se3 Nd 2.9687(12) 3_565
